data_7160703
loop_
_publ_author_name
'Strunin, Daniil'
'Pak, Alexandra'
'Khakina, Ekaterina'
'Solov'eva, Svetlana'
'Nelyubina, Yulia'
'Nikovskiy, Igor'

_publ_section_title
;
 Unlocking iminodioxocines and amine-bis(phenols) <i>via</i> sterically
 guided ammonia condensation: a shortcut to tunable ONO pincer ligands.
;
_journal_issue 36
_journal_name_full 'Organic &amp; biomolecular chemistry'
_journal_page_first 8332
_journal_page_last 8340
_journal_paper_doi 10.1039/d5ob01127b
_journal_volume 23
_journal_year 2025
_chemical_formula_moiety 'C22 H27 N O2'
_chemical_formula_sum 'C22 H27 N O2'
_chemical_formula_weight 337.44
_space_group_crystal_system monoclinic
_space_group_IT_number 14
_space_group_name_Hall '-P 2ybc'
_space_group_name_H-M_alt 'P 1 21/c 1'
_atom_sites_solution_hydrogens mixed
_audit_creation_date 2024-08-27
_audit_creation_method
;
Olex2 1.5
(compiled 2024.02.16 svn.r378c4104 for OlexSys, GUI svn.r6928)
;
_audit_update_record
;
2025-06-19 deposited with the CCDC.	2025-08-27 downloaded from the CCDC.
;
_cell_angle_alpha 90
_cell_angle_beta 91.357(6)
_cell_angle_gamma 90
_cell_formula_units_Z 4
_cell_length_a 9.629(5)
_cell_length_b 9.551(5)
_cell_length_c 19.910(11)
_cell_measurement_reflns_used 1979
_cell_measurement_temperature 200
_cell_measurement_theta_max 22.43
_cell_measurement_theta_min 2.37
_cell_volume 1830.5(17)
_computing_cell_refinement 'SAINT V8.40B (?, 2016)'
_computing_data_reduction 'SAINT V8.40B (?, 2016)'
_computing_molecular_graphics 'Olex2 1.5 (Dolomanov et al., 2009)'
_computing_publication_material 'Olex2 1.5 (Dolomanov et al., 2009)'
_computing_structure_refinement 'XL  (Sheldrick, 2008)'
_diffrn_ambient_temperature 200.00
_diffrn_measured_fraction_theta_full 0.998
_diffrn_measured_fraction_theta_max 0.999
_diffrn_measurement_device_type 'Bruker APEXII Quazar CCD '
_diffrn_measurement_method '\f and \w scans'
_diffrn_radiation_type MoK\a
_diffrn_radiation_wavelength 0.71073
_diffrn_reflns_av_R_equivalents 0.0690
_diffrn_reflns_av_unetI/netI 0.0785
_diffrn_reflns_Laue_measured_fraction_full 0.998
_diffrn_reflns_Laue_measured_fraction_max 0.999
_diffrn_reflns_limit_h_max 12
_diffrn_reflns_limit_h_min -12
_diffrn_reflns_limit_k_max 12
_diffrn_reflns_limit_k_min -12
_diffrn_reflns_limit_l_max 25
_diffrn_reflns_limit_l_min -25
_diffrn_reflns_number 14641
_diffrn_reflns_point_group_measured_fraction_full 0.998
_diffrn_reflns_point_group_measured_fraction_max 0.999
_diffrn_reflns_theta_full 25.242
_diffrn_reflns_theta_max 26.999
_diffrn_reflns_theta_min 2.365
_exptl_absorpt_coefficient_mu 0.077
_exptl_absorpt_correction_T_max 0.7460
_exptl_absorpt_correction_T_min 0.5826
_exptl_absorpt_correction_type multi-scan
_exptl_absorpt_process_details
;
SADABS-2008/1 (Bruker,2008) was used for absorption correction.
wR2(int) was 0.1646 before and 0.0587 after correction.
The Ratio of minimum to maximum transmission is 0.7810.
The \l/2 correction factor is 0.0015.
;
_exptl_crystal_colour colourless
_exptl_crystal_colour_primary colourless
_exptl_crystal_density_diffrn 1.224
_exptl_crystal_description block
_exptl_crystal_F_000 728
_exptl_crystal_size_max 0.3
_exptl_crystal_size_mid 0.2
_exptl_crystal_size_min 0.2
_refine_diff_density_max 0.194
_refine_diff_density_min -0.218
_refine_diff_density_rms 0.049
_refine_ls_extinction_coef 0.0137(19)
_refine_ls_extinction_expression Fc^*^=kFc[1+0.001xFc^2^\l^3^/sin(2\q)]^-1/4^
_refine_ls_extinction_method SHELXL
_refine_ls_goodness_of_fit_ref 1.067
_refine_ls_hydrogen_treatment constr
_refine_ls_matrix_type full
_refine_ls_number_parameters 239
_refine_ls_number_reflns 4006
_refine_ls_number_restraints 8
_refine_ls_restrained_S_all 1.068
_refine_ls_R_factor_all 0.0961
_refine_ls_R_factor_gt 0.0582
_refine_ls_shift/su_max 0.000
_refine_ls_shift/su_mean 0.000
_refine_ls_structure_factor_coef Fsqd
_refine_ls_weighting_details 'w=1/[\s^2^(Fo^2^)+(0.0345P)^2^+0.6602P] where P=(Fo^2^+2Fc^2^)/3'
_refine_ls_weighting_scheme calc
_refine_ls_wR_factor_gt 0.1280
_refine_ls_wR_factor_ref 0.1472
_reflns_Friedel_coverage 0.000
_reflns_number_gt 2575
_reflns_number_total 4006
_reflns_threshold_expression 'I > 2\s(I)'
_cod_data_source_file d5ob01127b2.cif
_cod_data_source_block 2a
_cod_depositor_comments 'Adding full bibliography for 7160703--7160705.cif.'
_cod_database_code 7160703
_shelxl_version_number 2014/6
_shelx_space_group_comment
;
The symmetry employed for this shelxl refinement is uniquely defined
by the following loop, which should always be used as a source of
symmetry information in preference to the above space-group names.
They are only intended as comments.
;
_shelx_estimated_absorpt_t_max 0.985
_shelx_estimated_absorpt_t_min 0.977
_olex2_refinement_description
;
1. Fixed Uiso
 At 1.2 times of:
  All C(H) groups, All N(H,H) groups
 At 1.5 times of:
  All C(H,H,H) groups
2. Restrained distances
 C9-C11 \\sim C9-C11'
 with sigma of 0.02
 N1-H1B \\sim N1-H1A
 with sigma of 0.02
 C11-C9 \\sim C11'-C9
 with sigma of 0.02
3. Uiso/Uaniso restraints and constraints
Uanis(C11') \\sim Ueq: with sigma of 0.005 and sigma for terminal atoms of 0.01
Uanis(C11') = Uanis(C11)
4. Others
 Sof(C11')=Sof(H11D)=Sof(H11E)=Sof(H11F)=1-FVAR(1)
 Sof(C11)=Sof(H11A)=Sof(H11B)=Sof(H11C)=FVAR(1)
 Sof(H1B)=1-FVAR(2)
 Sof(H1A)=FVAR(2)
5.a Riding coordinates:
 N1(H1A,H1B)
5.b Ternary CH refined with riding coordinates:
 C20(H20), C12(H12), C1(H1), C9(H9)
5.c Aromatic/amide H refined with riding coordinates:
 C16(H16), C17(H17), C5(H5), C6(H6)
5.d Idealised Me refined as rotating group:
 C19(H19A,H19B,H19C), C8(H8A,H8B,H8C), C10(H10A,H10B,H10C), C22(H22A,H22B,
 H22C), C21(H21A,H21B,H21C), C11(H11A,H11B,H11C), C11'(H11D,H11E,H11F)
;
_olex2_submission_special_instructions 'No special instructions were received'

loop_
_space_group_symop_operation_xyz
'x, y, z'
'-x, y+1/2, -z+1/2'
'-x, -y, -z'
'x, -y-1/2, z-1/2'

loop_
_atom_site_label
_atom_site_type_symbol
_atom_site_fract_x
_atom_site_fract_y
_atom_site_fract_z
_atom_site_U_iso_or_equiv
_atom_site_adp_type
_atom_site_occupancy
_atom_site_site_symmetry_order
_atom_site_calc_flag
_atom_site_refinement_flags_posn
_atom_site_refinement_flags_adp
_atom_site_refinement_flags_occupancy
_atom_site_disorder_assembly
_atom_site_disorder_group
O2 O 0.62263(14) 0.34715(16) 0.60136(7) 0.0379(4) Uani 1 1 d . . . . .
O1 O 0.71321(15) 0.39911(15) 0.77918(7) 0.0379(4) Uani 1 1 d . . . . .
N1 N 0.7069(2) 0.5211(2) 0.67568(10) 0.0454(5) Uani 1 1 d D . . . .
H1A H 0.7743 0.5810 0.6934 0.054 Uiso 0.58(3) 1 d DR U P A 1
H1B H 0.6727 0.5870 0.6466 0.054 Uiso 0.42(3) 1 d DR U P A 2
C15 C 0.3961(2) 0.2589(2) 0.61260(10) 0.0308(5) Uani 1 1 d . . . . .
C14 C 0.5090(2) 0.3310(2) 0.64118(10) 0.0313(5) Uani 1 1 d . . . . .
C16 C 0.2802(2) 0.2455(2) 0.65169(11) 0.0342(5) Uani 1 1 d . . . . .
H16 H 0.2012 0.1976 0.6338 0.041 Uiso 1 1 calc R U . . .
C2 C 0.8089(2) 0.2888(2) 0.68127(11) 0.0336(5) Uani 1 1 d . . . . .
C13 C 0.5062(2) 0.3865(2) 0.70599(11) 0.0323(5) Uani 1 1 d . . . . .
C4 C 0.8577(2) 0.2026(2) 0.79505(11) 0.0337(5) Uani 1 1 d . . . . .
C18 C 0.3880(2) 0.3693(2) 0.74442(11) 0.0338(5) Uani 1 1 d . . . . .
C3 C 0.7924(2) 0.2963(2) 0.75073(11) 0.0323(5) Uani 1 1 d . . . . .
C17 C 0.2754(2) 0.2996(2) 0.71614(11) 0.0352(5) Uani 1 1 d . . . . .
H17 H 0.1934 0.2886 0.7413 0.042 Uiso 1 1 calc R U . . .
C7 C 0.8886(2) 0.1813(2) 0.65428(11) 0.0365(5) Uani 1 1 d . . . . .
C5 C 0.9363(2) 0.0982(2) 0.76672(11) 0.0359(5) Uani 1 1 d . . . . .
H5 H 0.9816 0.0319 0.7953 0.043 Uiso 1 1 calc R U . . .
C20 C 0.4014(2) 0.2060(2) 0.54115(11) 0.0371(5) Uani 1 1 d . . . . .
H20 H 0.5012 0.1880 0.5312 0.045 Uiso 1 1 calc R U . . .
C6 C 0.9513(2) 0.0871(2) 0.69769(11) 0.0385(6) Uani 1 1 d . . . . .
H6 H 1.0057 0.0133 0.6801 0.046 Uiso 1 1 calc R U . . .
C12 C 0.6263(2) 0.4747(2) 0.73113(11) 0.0372(5) Uani 1 1 d . . . . .
H12 H 0.5880 0.5591 0.7540 0.045 Uiso 1 1 calc R U . . .
C1 C 0.7439(2) 0.4005(3) 0.63697(12) 0.0397(6) Uani 1 1 d . . . . .
H1 H 0.8134 0.4298 0.6032 0.048 Uiso 1 1 calc R U . . .
C9 C 0.8370(2) 0.2151(3) 0.86990(11) 0.0412(6) Uani 1 1 d D . . . .
H9 H 0.8436 0.3160 0.8830 0.049 Uiso 1 1 calc R U . B 1
C19 C 0.3814(3) 0.4290(3) 0.81428(11) 0.0459(6) Uani 1 1 d . . . . .
H19A H 0.4618 0.3966 0.8411 0.069 Uiso 1 1 calc R U . . .
H19B H 0.2957 0.3977 0.8353 0.069 Uiso 1 1 calc R U . . .
H19C H 0.3822 0.5315 0.8119 0.069 Uiso 1 1 calc R U . . .
C8 C 0.9071(2) 0.1686(3) 0.57975(11) 0.0500(7) Uani 1 1 d . . . . .
H8A H 0.8167 0.1783 0.5565 0.075 Uiso 1 1 calc R U . . .
H8B H 0.9468 0.0768 0.5695 0.075 Uiso 1 1 calc R U . . .
H8C H 0.9697 0.2424 0.5646 0.075 Uiso 1 1 calc R U . . .
C10 C 0.6957(3) 0.1589(3) 0.88940(13) 0.0555(7) Uani 1 1 d . . . . .
H10A H 0.6227 0.2063 0.8629 0.083 Uiso 1 1 calc R U . . .
H10B H 0.6817 0.1761 0.9373 0.083 Uiso 1 1 calc R U . . .
H10C H 0.6917 0.0580 0.8806 0.083 Uiso 1 1 calc R U . . .
C22 C 0.3234(3) 0.0689(3) 0.53024(14) 0.0563(7) Uani 1 1 d . . . . .
H22A H 0.3553 0.0001 0.5637 0.084 Uiso 1 1 calc R U . . .
H22B H 0.3410 0.0334 0.4851 0.084 Uiso 1 1 calc R U . . .
H22C H 0.2236 0.0851 0.5349 0.084 Uiso 1 1 calc R U . . .
C21 C 0.3491(3) 0.3173(3) 0.49212(12) 0.0618(8) Uani 1 1 d . . . . .
H21A H 0.2519 0.3391 0.5012 0.093 Uiso 1 1 calc R U . . .
H21B H 0.3562 0.2824 0.4460 0.093 Uiso 1 1 calc R U . . .
H21C H 0.4055 0.4022 0.4975 0.093 Uiso 1 1 calc R U . . .
C11 C 0.9441(7) 0.1305(9) 0.9121(2) 0.0618(18) Uani 0.777(15) 1 d D . P C 1
H11A H 0.9321 0.0304 0.9027 0.093 Uiso 0.777(15) 1 calc R U P C 1
H11B H 0.9300 0.1481 0.9599 0.093 Uiso 0.777(15) 1 calc R U P C 1
H11C H 1.0382 0.1592 0.9004 0.093 Uiso 0.777(15) 1 calc R U P C 1
C11' C 0.9815(17) 0.201(3) 0.9058(9) 0.0618(18) Uani 0.223(15) 1 d D U P C 2
H11D H 1.0110 0.1028 0.9052 0.093 Uiso 0.223(15) 1 calc R U P C 2
H11E H 0.9751 0.2327 0.9525 0.093 Uiso 0.223(15) 1 calc R U P C 2
H11F H 1.0494 0.2586 0.8825 0.093 Uiso 0.223(15) 1 calc R U P C 2

loop_
_atom_site_aniso_label
_atom_site_aniso_U_11
_atom_site_aniso_U_22
_atom_site_aniso_U_33
_atom_site_aniso_U_23
_atom_site_aniso_U_13
_atom_site_aniso_U_12
O2 0.0254(8) 0.0479(10) 0.0400(9) 0.0069(7) -0.0062(6) -0.0081(7)
O1 0.0362(8) 0.0336(9) 0.0431(9) -0.0050(7) -0.0132(7) 0.0032(7)
N1 0.0466(12) 0.0347(11) 0.0541(13) 0.0058(10) -0.0133(9) -0.0129(9)
C15 0.0272(10) 0.0279(11) 0.0371(12) 0.0008(9) -0.0071(9) 0.0010(9)
C14 0.0249(10) 0.0307(11) 0.0381(12) 0.0073(10) -0.0049(9) 0.0000(9)
C16 0.0266(11) 0.0334(12) 0.0421(12) 0.0006(10) -0.0066(9) -0.0023(9)
C2 0.0227(10) 0.0372(13) 0.0407(12) 0.0030(10) -0.0066(9) -0.0100(9)
C13 0.0302(11) 0.0254(11) 0.0407(12) 0.0032(9) -0.0095(9) 0.0001(9)
C4 0.0245(10) 0.0380(13) 0.0383(12) -0.0032(10) -0.0070(9) -0.0043(9)
C18 0.0337(12) 0.0276(12) 0.0398(12) 0.0018(9) -0.0069(9) 0.0066(9)
C3 0.0235(10) 0.0314(12) 0.0417(13) -0.0055(10) -0.0070(9) -0.0034(9)
C17 0.0304(11) 0.0341(12) 0.0410(13) 0.0069(10) -0.0008(9) 0.0040(9)
C7 0.0217(10) 0.0480(14) 0.0396(12) -0.0011(10) -0.0014(9) -0.0081(10)
C5 0.0252(10) 0.0413(13) 0.0410(13) 0.0014(10) -0.0053(9) 0.0024(10)
C20 0.0268(11) 0.0426(14) 0.0419(13) -0.0048(10) -0.0025(9) -0.0025(10)
C6 0.0262(11) 0.0436(14) 0.0457(14) -0.0065(11) -0.0011(10) 0.0009(10)
C12 0.0337(12) 0.0300(12) 0.0474(13) 0.0024(10) -0.0120(10) 0.0011(9)
C1 0.0268(11) 0.0454(14) 0.0465(13) 0.0076(11) -0.0070(9) -0.0111(10)
C9 0.0402(13) 0.0479(15) 0.0349(12) -0.0059(11) -0.0099(10) 0.0066(11)
C19 0.0466(14) 0.0462(15) 0.0446(14) -0.0078(11) -0.0054(11) 0.0101(12)
C8 0.0357(13) 0.0721(19) 0.0422(14) -0.0039(13) -0.0007(11) -0.0042(12)
C10 0.0680(18) 0.0508(16) 0.0479(15) -0.0002(13) 0.0068(13) -0.0048(14)
C22 0.0558(16) 0.0494(16) 0.0636(17) -0.0177(13) -0.0014(13) -0.0111(13)
C21 0.087(2) 0.0601(18) 0.0380(14) 0.0012(13) -0.0118(14) 0.0049(16)
C11 0.062(3) 0.082(4) 0.0398(17) -0.005(2) -0.0182(18) 0.025(3)
C11' 0.062(3) 0.082(4) 0.0398(17) -0.005(2) -0.0182(18) 0.025(3)

loop_
_atom_type_symbol
_atom_type_description
_atom_type_scat_dispersion_real
_atom_type_scat_dispersion_imag
_atom_type_scat_source
C C 0.0033 0.0016 'International Tables Vol C Tables 4.2.6.8 and 6.1.1.4'
H H 0.0000 0.0000 'International Tables Vol C Tables 4.2.6.8 and 6.1.1.4'
N N 0.0061 0.0033 'International Tables Vol C Tables 4.2.6.8 and 6.1.1.4'
O O 0.0106 0.0060 'International Tables Vol C Tables 4.2.6.8 and 6.1.1.4'

loop_
_geom_angle_atom_site_label_1
_geom_angle_atom_site_label_2
_geom_angle_atom_site_label_3
_geom_angle
_geom_angle_site_symmetry_1
_geom_angle_site_symmetry_3
_geom_angle_publ_flag
C14 O2 C1 113.67(17) . . ?
C3 O1 C12 113.70(16) . . ?
C12 N1 H1A 106.5 . . ?
C12 N1 H1B 120.6 . . ?
C12 N1 C1 108.15(18) . . ?
C1 N1 H1A 121.2 . . ?
C1 N1 H1B 107.6 . . ?
C14 C15 C20 120.32(19) . . ?
C16 C15 C14 116.59(19) . . ?
C16 C15 C20 123.03(18) . . ?
O2 C14 C15 116.28(19) . . ?
O2 C14 C13 121.56(18) . . ?
C13 C14 C15 122.2(2) . . ?
C15 C16 H16 118.9 . . ?
C15 C16 C17 122.16(19) . . ?
C17 C16 H16 118.9 . . ?
C3 C2 C1 119.1(2) . . ?
C7 C2 C3 119.64(19) . . ?
C7 C2 C1 121.2(2) . . ?
C14 C13 C18 119.73(19) . . ?
C14 C13 C12 119.2(2) . . ?
C18 C13 C12 120.8(2) . . ?
C3 C4 C9 120.28(19) . . ?
C5 C4 C3 116.6(2) . . ?
C5 C4 C9 123.1(2) . . ?
C13 C18 C19 121.0(2) . . ?
C17 C18 C13 118.4(2) . . ?
C17 C18 C19 120.6(2) . . ?
O1 C3 C2 121.44(19) . . ?
O1 C3 C4 116.35(19) . . ?
C4 C3 C2 122.2(2) . . ?
C16 C17 H17 119.5 . . ?
C18 C17 C16 121.0(2) . . ?
C18 C17 H17 119.5 . . ?
C2 C7 C8 121.2(2) . . ?
C6 C7 C2 118.4(2) . . ?
C6 C7 C8 120.5(2) . . ?
C4 C5 H5 119.0 . . ?
C4 C5 C6 122.0(2) . . ?
C6 C5 H5 119.0 . . ?
C15 C20 H20 107.3 . . ?
C15 C20 C22 113.22(19) . . ?
C15 C20 C21 110.59(19) . . ?
C22 C20 H20 107.3 . . ?
C21 C20 H20 107.3 . . ?
C21 C20 C22 110.8(2) . . ?
C7 C6 C5 121.2(2) . . ?
C7 C6 H6 119.4 . . ?
C5 C6 H6 119.4 . . ?
O1 C12 C13 111.54(17) . . ?
O1 C12 H12 108.3 . . ?
N1 C12 O1 110.31(18) . . ?
N1 C12 C13 109.99(18) . . ?
N1 C12 H12 108.3 . . ?
C13 C12 H12 108.3 . . ?
O2 C1 C2 110.86(18) . . ?
O2 C1 H1 108.4 . . ?
N1 C1 O2 109.79(18) . . ?
N1 C1 C2 110.98(19) . . ?
N1 C1 H1 108.4 . . ?
C2 C1 H1 108.4 . . ?
C4 C9 H9 109.0 . . ?
C4 C9 C10 111.27(18) . . ?
C4 C9 C11 113.1(2) . . ?
C4 C9 C11' 108.0(7) . . ?
C10 C9 H9 109.0 . . ?
C10 C9 C11 105.4(4) . . ?
C10 C9 C11' 130.4(10) . . ?
C11 C9 H9 109.0 . . ?
C18 C19 H19A 109.5 . . ?
C18 C19 H19B 109.5 . . ?
C18 C19 H19C 109.5 . . ?
H19A C19 H19B 109.5 . . ?
H19A C19 H19C 109.5 . . ?
H19B C19 H19C 109.5 . . ?
C7 C8 H8A 109.5 . . ?
C7 C8 H8B 109.5 . . ?
C7 C8 H8C 109.5 . . ?
H8A C8 H8B 109.5 . . ?
H8A C8 H8C 109.5 . . ?
H8B C8 H8C 109.5 . . ?
C9 C10 H10A 109.5 . . ?
C9 C10 H10B 109.5 . . ?
C9 C10 H10C 109.5 . . ?
H10A C10 H10B 109.5 . . ?
H10A C10 H10C 109.5 . . ?
H10B C10 H10C 109.5 . . ?
C20 C22 H22A 109.5 . . ?
C20 C22 H22B 109.5 . . ?
C20 C22 H22C 109.5 . . ?
H22A C22 H22B 109.5 . . ?
H22A C22 H22C 109.5 . . ?
H22B C22 H22C 109.5 . . ?
C20 C21 H21A 109.5 . . ?
C20 C21 H21B 109.5 . . ?
C20 C21 H21C 109.5 . . ?
H21A C21 H21B 109.5 . . ?
H21A C21 H21C 109.5 . . ?
H21B C21 H21C 109.5 . . ?
C9 C11 H11A 109.5 . . ?
C9 C11 H11B 109.5 . . ?
C9 C11 H11C 109.5 . . ?
H11A C11 H11B 109.5 . . ?
H11A C11 H11C 109.5 . . ?
H11B C11 H11C 109.5 . . ?
C9 C11' H11D 109.5 . . ?
C9 C11' H11E 109.5 . . ?
C9 C11' H11F 109.5 . . ?
H11D C11' H11E 109.5 . . ?
H11D C11' H11F 109.5 . . ?
H11E C11' H11F 109.5 . . ?

loop_
_geom_bond_atom_site_label_1
_geom_bond_atom_site_label_2
_geom_bond_distance
_geom_bond_site_symmetry_2
_geom_bond_publ_flag
O2 C14 1.375(2) . ?
O2 C1 1.445(2) . ?
O1 C3 1.374(3) . ?
O1 C12 1.449(2) . ?
N1 H1A 0.9283 . ?
N1 H1B 0.9116 . ?
N1 C12 1.435(3) . ?
N1 C1 1.435(3) . ?
C15 C14 1.396(3) . ?
C15 C16 1.381(3) . ?
C15 C20 1.512(3) . ?
C14 C13 1.396(3) . ?
C16 H16 0.9500 . ?
C16 C17 1.385(3) . ?
C2 C3 1.398(3) . ?
C2 C7 1.397(3) . ?
C2 C1 1.511(3) . ?
C13 C18 1.396(3) . ?
C13 C12 1.507(3) . ?
C4 C3 1.396(3) . ?
C4 C5 1.380(3) . ?
C4 C9 1.513(3) . ?
C18 C17 1.381(3) . ?
C18 C19 1.506(3) . ?
C17 H17 0.9500 . ?
C7 C6 1.376(3) . ?
C7 C8 1.503(3) . ?
C5 H5 0.9500 . ?
C5 C6 1.389(3) . ?
C20 H20 1.0000 . ?
C20 C22 1.522(3) . ?
C20 C21 1.521(3) . ?
C6 H6 0.9500 . ?
C12 H12 1.0000 . ?
C1 H1 1.0000 . ?
C9 H9 1.0000 . ?
C9 C10 1.522(3) . ?
C9 C11 1.543(4) . ?
C9 C11' 1.555(13) . ?
C19 H19A 0.9800 . ?
C19 H19B 0.9800 . ?
C19 H19C 0.9800 . ?
C8 H8A 0.9800 . ?
C8 H8B 0.9800 . ?
C8 H8C 0.9800 . ?
C10 H10A 0.9800 . ?
C10 H10B 0.9800 . ?
C10 H10C 0.9800 . ?
C22 H22A 0.9800 . ?
C22 H22B 0.9800 . ?
C22 H22C 0.9800 . ?
C21 H21A 0.9800 . ?
C21 H21B 0.9800 . ?
C21 H21C 0.9800 . ?
C11 H11A 0.9800 . ?
C11 H11B 0.9800 . ?
C11 H11C 0.9800 . ?
C11' H11D 0.9800 . ?
C11' H11E 0.9800 . ?
C11' H11F 0.9800 . ?

loop_
_geom_torsion_atom_site_label_1
_geom_torsion_atom_site_label_2
_geom_torsion_atom_site_label_3
_geom_torsion_atom_site_label_4
_geom_torsion
_geom_torsion_site_symmetry_1
_geom_torsion_site_symmetry_2
_geom_torsion_site_symmetry_3
_geom_torsion_site_symmetry_4
_geom_torsion_publ_flag
O2 C14 C13 C18 179.13(18) . . . . ?
O2 C14 C13 C12 4.4(3) . . . . ?
C15 C14 C13 C18 0.5(3) . . . . ?
C15 C14 C13 C12 -174.20(19) . . . . ?
C15 C16 C17 C18 -0.4(3) . . . . ?
C14 O2 C1 N1 -48.9(2) . . . . ?
C14 O2 C1 C2 74.1(2) . . . . ?
C14 C15 C16 C17 -0.4(3) . . . . ?
C14 C15 C20 C22 146.3(2) . . . . ?
C14 C15 C20 C21 -88.7(2) . . . . ?
C14 C13 C18 C17 -1.3(3) . . . . ?
C14 C13 C18 C19 -179.46(19) . . . . ?
C14 C13 C12 O1 -105.6(2) . . . . ?
C14 C13 C12 N1 17.1(3) . . . . ?
C16 C15 C14 O2 -178.37(18) . . . . ?
C16 C15 C14 C13 0.3(3) . . . . ?
C16 C15 C20 C22 -36.8(3) . . . . ?
C16 C15 C20 C21 88.2(3) . . . . ?
C2 C7 C6 C5 -0.1(3) . . . . ?
C13 C18 C17 C16 1.2(3) . . . . ?
C4 C5 C6 C7 0.5(3) . . . . ?
C18 C13 C12 O1 79.7(2) . . . . ?
C18 C13 C12 N1 -157.55(19) . . . . ?
C3 O1 C12 N1 -50.0(2) . . . . ?
C3 O1 C12 C13 72.5(2) . . . . ?
C3 C2 C7 C6 -1.4(3) . . . . ?
C3 C2 C7 C8 179.14(19) . . . . ?
C3 C2 C1 O2 -105.7(2) . . . . ?
C3 C2 C1 N1 16.6(3) . . . . ?
C3 C4 C5 C6 0.6(3) . . . . ?
C3 C4 C9 C10 76.5(3) . . . . ?
C3 C4 C9 C11 -165.0(4) . . . . ?
C3 C4 C9 C11' -134.5(12) . . . . ?
C7 C2 C3 O1 -179.03(18) . . . . ?
C7 C2 C3 C4 2.6(3) . . . . ?
C7 C2 C1 O2 76.4(2) . . . . ?
C7 C2 C1 N1 -161.31(19) . . . . ?
C5 C4 C3 O1 179.39(18) . . . . ?
C5 C4 C3 C2 -2.2(3) . . . . ?
C5 C4 C9 C10 -101.4(2) . . . . ?
C5 C4 C9 C11 17.1(5) . . . . ?
C5 C4 C9 C11' 47.7(12) . . . . ?
C20 C15 C14 O2 -1.3(3) . . . . ?
C20 C15 C14 C13 177.42(19) . . . . ?
C20 C15 C16 C17 -177.39(19) . . . . ?
C12 O1 C3 C2 13.4(3) . . . . ?
C12 O1 C3 C4 -168.15(17) . . . . ?
C12 N1 C1 O2 71.6(2) . . . . ?
C12 N1 C1 C2 -51.3(2) . . . . ?
C12 C13 C18 C17 173.36(19) . . . . ?
C12 C13 C18 C19 -4.9(3) . . . . ?
C1 O2 C14 C15 -169.93(18) . . . . ?
C1 O2 C14 C13 11.4(3) . . . . ?
C1 N1 C12 O1 70.3(2) . . . . ?
C1 N1 C12 C13 -53.2(2) . . . . ?
C1 C2 C3 O1 3.1(3) . . . . ?
C1 C2 C3 C4 -175.31(18) . . . . ?
C1 C2 C7 C6 176.47(18) . . . . ?
C1 C2 C7 C8 -3.0(3) . . . . ?
C9 C4 C3 O1 1.4(3) . . . . ?
C9 C4 C3 C2 179.83(19) . . . . ?
C9 C4 C5 C6 178.6(2) . . . . ?
C19 C18 C17 C16 179.4(2) . . . . ?
C8 C7 C6 C5 179.4(2) . . . . ?
